data_7046720
loop_
_publ_author_name
'Beament, James'
'Kociok-K\"ohn, Gabriele'
'Jones, Matthew D.'
'Buchard, Antoine'

_publ_section_title
;
 Bipyrrolidine salan alkoxide complexes of lanthanides: synthesis,
 characterisation, activity in the polymerisation of lactide and
 mechanistic investigation by DOSY NMR.
;
_journal_issue 27
_journal_name_full 'Dalton transactions (Cambridge, England : 2003)'
_journal_page_first 9164
_journal_page_last 9172
_journal_paper_doi 10.1039/c8dt02108b
_journal_volume 47
_journal_year 2018
_chemical_formula_sum 'C97 H142 N4 O6 Sm2'
_chemical_formula_weight 1760.84
_space_group_crystal_system monoclinic
_space_group_IT_number 14
_space_group_name_Hall '-P 2ybc'
_space_group_name_H-M_alt 'P 1 21/c 1'
_symmetry_space_group_name_Hall '-P 2ybc'
_symmetry_space_group_name_H-M 'P 1 21/c 1'
_atom_sites_solution_hydrogens mixed
_audit_creation_method SHELXL-2016/6
_audit_update_record
;
2018-05-18 deposited with the CCDC.
2018-06-19 downloaded from the CCDC.
;
_cell_angle_alpha 90
_cell_angle_beta 105.3320(10)
_cell_angle_gamma 90
_cell_formula_units_Z 2
_cell_length_a 18.1468(2)
_cell_length_b 21.0931(2)
_cell_length_c 12.25180(10)
_cell_measurement_reflns_used 12095
_cell_measurement_temperature 150(2)
_cell_measurement_theta_max 72.9480
_cell_measurement_theta_min 4.1860
_cell_volume 4522.74(8)
_computing_cell_refinement 'CrysAlisPro 1.171.38.46 (Rigaku OD, 2015)'
_computing_data_collection 'CrysAlisPro 1.171.38.46 (Rigaku OD, 2015)'
_computing_data_reduction 'CrysAlisPro 1.171.38.46 (Rigaku OD, 2015)'
_computing_molecular_graphics 'ORTEP3 for Windows - Farrugia, L. J. J. Appl. Crystallogr. 1997, 30, 565'
_computing_publication_material
;
 'WinGX publication routines, Farrugia, 
 L. J., J. Appl. Crystallogr., 1999, 32, 837-838
;
_computing_structure_refinement
;
 SHELXL-2016/6 (Sheldrick, 2016)
 Sheldrick GM (2008) Acta Crystallogr A64:112-122 and 
 C. B. H\"ubschle, G. M. Sheldrick and B. Dittrich
 ShelXle: a Qt graphical user interface for SHELXL
 J. Appl. Cryst., 44, (2011) 1281-1284.
;
_computing_structure_solution
; 
 SHELXT
 Sheldrick, G. M. (2008). Acta Cryst. A64, 112-122.
;
_diffrn_ambient_environment N~2~
_diffrn_ambient_temperature 150.00(10)
_diffrn_detector 'CCD plate'
_diffrn_detector_area_resol_mean 8.1150
_diffrn_detector_type EosS2
_diffrn_measured_fraction_theta_full 1.000
_diffrn_measured_fraction_theta_max 0.990
_diffrn_measurement_device 'four-circle diffractometer'
_diffrn_measurement_device_type 'SuperNova, Dual, Cu at zero, EosS2'
_diffrn_measurement_method '\w scans'
_diffrn_radiation_monochromator mirror
_diffrn_radiation_probe x-ray
_diffrn_radiation_type 'Cu K\a'
_diffrn_radiation_wavelength 1.54184
_diffrn_reflns_av_R_equivalents 0.0452
_diffrn_reflns_av_unetI/netI 0.0389
_diffrn_reflns_Laue_measured_fraction_full 1.000
_diffrn_reflns_Laue_measured_fraction_max 0.990
_diffrn_reflns_limit_h_max 22
_diffrn_reflns_limit_h_min -22
_diffrn_reflns_limit_k_max 25
_diffrn_reflns_limit_k_min -20
_diffrn_reflns_limit_l_max 15
_diffrn_reflns_limit_l_min -14
_diffrn_reflns_number 35230
_diffrn_reflns_point_group_measured_fraction_full 1.000
_diffrn_reflns_point_group_measured_fraction_max 0.990
_diffrn_reflns_theta_full 67.684
_diffrn_reflns_theta_max 73.119
_diffrn_reflns_theta_min 3.281
_diffrn_source 'micro-focus sealed X-ray tube'
_diffrn_source_type 'SuperNova (Cu) X-ray Source'
_exptl_absorpt_coefficient_mu 10.053
_exptl_absorpt_correction_T_max 1.00000
_exptl_absorpt_correction_T_min 0.51989
_exptl_absorpt_correction_type multi-scan
_exptl_absorpt_process_details
;
CrysAlisPro 1.171.38.46 (Rigaku Oxford Diffraction, 2015)
Empirical absorption correction using spherical harmonics,
 implemented in SCALE3 ABSPACK scaling algorithm.
;
_exptl_crystal_colour colourless
_exptl_crystal_density_diffrn 1.293
_exptl_crystal_description rhombohedral
_exptl_crystal_F_000 1848
_exptl_crystal_size_max 0.200
_exptl_crystal_size_mid 0.200
_exptl_crystal_size_min 0.100
_refine_diff_density_max 1.557
_refine_diff_density_min -1.049
_refine_diff_density_rms 0.077
_refine_ls_extinction_method none
_refine_ls_goodness_of_fit_ref 1.037
_refine_ls_hydrogen_treatment mixed
_refine_ls_matrix_type full
_refine_ls_number_parameters 590
_refine_ls_number_reflns 8982
_refine_ls_number_restraints 13
_refine_ls_restrained_S_all 1.038
_refine_ls_R_factor_all 0.0370
_refine_ls_R_factor_gt 0.0314
_refine_ls_shift/su_max 0.003
_refine_ls_shift/su_mean 0.000
_refine_ls_structure_factor_coef Fsqd
_refine_ls_weighting_details 'w=1/[\s^2^(Fo^2^)+(0.0466P)^2^+1.4305P] where P=(Fo^2^+2Fc^2^)/3'
_refine_ls_weighting_scheme calc
_refine_ls_wR_factor_gt 0.0776
_refine_ls_wR_factor_ref 0.0810
_reflns_Friedel_coverage 0.000
_reflns_number_gt 7959
_reflns_number_total 8982
_reflns_threshold_expression 'I > 2\s(I)'
_cod_data_source_file c8dt02108b2.cif
_cod_data_source_block SmtBu2OH
_cod_depositor_comments 'Adding full bibliography for 7046715--7046721.cif.'
_cod_database_code 7046720
_shelx_shelxl_version_number 2016/6
_shelx_space_group_comment
;
The symmetry employed for this shelxl refinement is uniquely defined
by the following loop, which should always be used as a source of
symmetry information in preference to the above space-group names.
They are only intended as comments.
;
_shelx_estimated_absorpt_t_min 0.238
_shelx_estimated_absorpt_t_max 0.433
_oxdiff_exptl_absorpt_empirical_full_min 0.673
_oxdiff_exptl_absorpt_empirical_full_max 1.705
_oxdiff_exptl_absorpt_empirical_details
;
Empirical correction (ABSPACK) includes:
- Absorption correction using spherical harmonics
- Frame scaling
;

loop_
_space_group_symop_operation_xyz
'x, y, z'
'-x, y+1/2, -z+1/2'
'-x, -y, -z'
'x, -y-1/2, z-1/2'

loop_
_atom_site_label
_atom_site_type_symbol
_atom_site_fract_x
_atom_site_fract_y
_atom_site_fract_z
_atom_site_U_iso_or_equiv
_atom_site_adp_type
_atom_site_occupancy
_atom_site_site_symmetry_order
_atom_site_calc_flag
_atom_site_refinement_flags_posn
_atom_site_refinement_flags_adp
_atom_site_refinement_flags_occupancy
_atom_site_disorder_assembly
_atom_site_disorder_group
Sm1 Sm 0.56072(2) 0.42664(2) 0.06261(2) 0.01385(5) Uani 1 1 d . . . . .
O1 O 0.67671(11) 0.44280(9) 0.16791(16) 0.0202(4) Uani 1 1 d . . . . .
N1 N 0.64458(14) 0.34671(11) -0.01390(19) 0.0188(5) Uani 1 1 d . . . . .
C1 C 0.74557(16) 0.41526(14) 0.2018(2) 0.0199(5) Uani 1 1 d . . . . .
O2 O 0.52286(11) 0.37012(9) 0.19209(15) 0.0174(4) Uani 1 1 d . . . . .
N2 N 0.47788(13) 0.33709(11) -0.05922(18) 0.0173(4) Uani 1 1 d . . . . .
C2 C 0.81170(17) 0.44631(15) 0.2677(3) 0.0255(6) Uani 1 1 d . . . . .
O3 O 0.55099(11) 0.51402(10) -0.05356(17) 0.0208(4) Uani 1 1 d D . . . .
H3A H 0.583(2) 0.530(2) -0.082(4) 0.074(18) Uiso 1 1 d D . . . .
C3 C 0.87964(18) 0.41189(16) 0.2999(3) 0.0318(7) Uani 1 1 d . . . . .
H3 H 0.923710 0.432671 0.344889 0.038 Uiso 1 1 calc R U . . .
C4 C 0.88684(19) 0.34889(16) 0.2700(3) 0.0317(7) Uani 1 1 d . . . . .
C5 C 0.82218(18) 0.31996(14) 0.2028(3) 0.0273(6) Uani 1 1 d . . . . .
H5 H 0.825341 0.277387 0.179174 0.033 Uiso 1 1 calc R U . . .
C6 C 0.75269(17) 0.35175(13) 0.1691(2) 0.0216(6) Uani 1 1 d . . . . .
C7 C 0.80761(18) 0.51570(15) 0.3029(3) 0.0318(7) Uani 1 1 d . . . . .
C8 C 0.7528(2) 0.52147(17) 0.3787(3) 0.0376(8) Uani 1 1 d . . . . .
H8A H 0.702254 0.505577 0.337908 0.056 Uiso 1 1 calc R U . . .
H8B H 0.748662 0.566052 0.398827 0.056 Uiso 1 1 calc R U . . .
H8C H 0.772404 0.496482 0.447695 0.056 Uiso 1 1 calc R U . . .
C9 C 0.7808(2) 0.55707(16) 0.1967(3) 0.0375(8) Uani 1 1 d . . . . .
H9A H 0.815267 0.551135 0.148027 0.056 Uiso 1 1 calc R U . . .
H9B H 0.781207 0.601723 0.219003 0.056 Uiso 1 1 calc R U . . .
H9C H 0.728842 0.544777 0.155429 0.056 Uiso 1 1 calc R U . . .
C10 C 0.8862(2) 0.54104(19) 0.3706(4) 0.0502(11) Uani 1 1 d . . . . .
H10A H 0.904527 0.516067 0.439897 0.075 Uiso 1 1 calc R U . . .
H10B H 0.881260 0.585575 0.390328 0.075 Uiso 1 1 calc R U . . .
H10C H 0.922638 0.537581 0.324432 0.075 Uiso 1 1 calc R U . . .
C11 C 0.9628(2) 0.3132(2) 0.3136(4) 0.0496(10) Uani 1 1 d . . . . .
C12 C 1.0313(2) 0.3556(2) 0.3260(5) 0.0651(15) Uani 1 1 d . . . . .
H12A H 1.023925 0.394650 0.365183 0.098 Uiso 0.655(13) 1 calc R U P A 1
H12B H 1.077171 0.333684 0.369916 0.098 Uiso 0.655(13) 1 calc R U P A 1
H12C H 1.037259 0.366120 0.250879 0.098 Uiso 0.655(13) 1 calc R U P A 1
H12D H 1.019376 0.388729 0.267854 0.098 Uiso 0.345(13) 1 calc R U P A 2
H12E H 1.044283 0.375261 0.401133 0.098 Uiso 0.345(13) 1 calc R U P A 2
H12F H 1.074697 0.330464 0.316992 0.098 Uiso 0.345(13) 1 calc R U P A 2
C13 C 0.9716(4) 0.2997(5) 0.4468(7) 0.063(3) Uani 0.655(13) 1 d . . P A 1
H13A H 0.926940 0.276084 0.455389 0.094 Uiso 0.655(13) 1 calc R U P A 1
H13B H 0.975233 0.340062 0.487373 0.094 Uiso 0.655(13) 1 calc R U P A 1
H13C H 1.017914 0.274693 0.478031 0.094 Uiso 0.655(13) 1 calc R U P A 1
C14 C 0.9689(4) 0.2554(4) 0.2575(9) 0.056(3) Uani 0.655(13) 1 d . . P A 1
H14A H 0.963894 0.263763 0.177170 0.084 Uiso 0.655(13) 1 calc R U P A 1
H14B H 0.928245 0.226443 0.264895 0.084 Uiso 0.655(13) 1 calc R U P A 1
H14C H 1.018753 0.235990 0.291577 0.084 Uiso 0.655(13) 1 calc R U P A 1
C13A C 0.9520(9) 0.2563(9) 0.3810(16) 0.069(6) Uani 0.345(13) 1 d . U P A 2
H13D H 0.999537 0.231835 0.402306 0.104 Uiso 0.345(13) 1 calc R U P A 2
H13E H 0.910984 0.229723 0.335253 0.104 Uiso 0.345(13) 1 calc R U P A 2
H13F H 0.938256 0.270101 0.449430 0.104 Uiso 0.345(13) 1 calc R U P A 2
C14A C 0.9735(7) 0.2734(8) 0.1903(14) 0.047(4) Uani 0.345(13) 1 d . U P A 2
H14D H 1.018503 0.245790 0.210691 0.071 Uiso 0.345(13) 1 calc R U P A 2
H14E H 0.979940 0.304724 0.134494 0.071 Uiso 0.345(13) 1 calc R U P A 2
H14F H 0.927897 0.247762 0.157908 0.071 Uiso 0.345(13) 1 calc R U P A 2
C15 C 0.68459(17) 0.31681(13) 0.0989(2) 0.0219(6) Uani 1 1 d . . . . .
H15A H 0.646937 0.312319 0.143942 0.026 Uiso 1 1 calc R U . . .
H15B H 0.701085 0.273614 0.084310 0.026 Uiso 1 1 calc R U . . .
C16 C 0.70065(18) 0.37001(14) -0.0737(3) 0.0256(6) Uani 1 1 d . . . . .
H16A H 0.746051 0.388334 -0.019507 0.031 Uiso 1 1 calc R U . . .
H16B H 0.677374 0.402714 -0.130319 0.031 Uiso 1 1 calc R U . . .
C17 C 0.7226(2) 0.31128(17) -0.1316(3) 0.0338(7) Uani 1 1 d . . . . .
H17A H 0.744413 0.323140 -0.194681 0.041 Uiso 1 1 calc R U . . .
H17B H 0.759656 0.284485 -0.077122 0.041 Uiso 1 1 calc R U . . .
C18 C 0.6459(2) 0.27769(16) -0.1747(3) 0.0314(7) Uani 1 1 d . . . . .
H18A H 0.653060 0.231216 -0.176814 0.038 Uiso 1 1 calc R U . . .
H18B H 0.619194 0.292539 -0.251659 0.038 Uiso 1 1 calc R U . . .
C19 C 0.60021(17) 0.29539(13) -0.0891(2) 0.0214(6) Uani 1 1 d . . . . .
H19 H 0.599185 0.257353 -0.040794 0.026 Uiso 1 1 calc R U . . .
C20 C 0.51804(16) 0.31450(13) -0.1440(2) 0.0196(5) Uani 1 1 d . . . . .
H20 H 0.490185 0.276542 -0.183319 0.024 Uiso 1 1 calc R U . . .
C21 C 0.50452(19) 0.36981(16) -0.2285(2) 0.0274(6) Uani 1 1 d . . . . .
H21A H 0.543736 0.403164 -0.203335 0.033 Uiso 1 1 calc R U . . .
H21B H 0.505680 0.355018 -0.304665 0.033 Uiso 1 1 calc R U . . .
C22 C 0.42495(19) 0.39471(16) -0.2292(3) 0.0290(7) Uani 1 1 d . . . . .
H22A H 0.426250 0.441103 -0.216623 0.035 Uiso 1 1 calc R U . . .
H22B H 0.387654 0.385265 -0.302373 0.035 Uiso 1 1 calc R U . . .
C23 C 0.40366(17) 0.35985(14) -0.1321(2) 0.0234(6) Uani 1 1 d . . . . .
H23A H 0.378399 0.388887 -0.089812 0.028 Uiso 1 1 calc R U . . .
H23B H 0.369017 0.323840 -0.161109 0.028 Uiso 1 1 calc R U . . .
C24 C 0.46549(16) 0.28522(12) 0.0154(2) 0.0180(5) Uani 1 1 d . . . . .
H24A H 0.515833 0.268816 0.058815 0.022 Uiso 1 1 calc R U . . .
H24B H 0.438204 0.250187 -0.032313 0.022 Uiso 1 1 calc R U . . .
C25 C 0.42059(16) 0.30448(12) 0.0974(2) 0.0179(5) Uani 1 1 d . . . . .
C26 C 0.45445(16) 0.34623(12) 0.1876(2) 0.0162(5) Uani 1 1 d . . . . .
C27 C 0.41365(16) 0.36020(12) 0.2687(2) 0.0175(5) Uani 1 1 d . . . . .
C28 C 0.34068(16) 0.33486(13) 0.2522(2) 0.0205(5) Uani 1 1 d . . . . .
H28 H 0.313039 0.344984 0.305824 0.025 Uiso 1 1 calc R U . . .
C29 C 0.30550(16) 0.29528(13) 0.1614(2) 0.0209(5) Uani 1 1 d . . . . .
C30 C 0.34785(16) 0.28055(13) 0.0857(2) 0.0207(5) Uani 1 1 d . . . . .
H30 H 0.326284 0.253198 0.023919 0.025 Uiso 1 1 calc R U . . .
C31 C 0.44749(17) 0.40348(13) 0.3705(2) 0.0190(5) Uani 1 1 d . . . . .
C32 C 0.4547(2) 0.47159(13) 0.3276(3) 0.0268(6) Uani 1 1 d . . . . .
H32A H 0.492283 0.472129 0.283092 0.040 Uiso 1 1 calc R U . . .
H32B H 0.471322 0.500238 0.392455 0.040 Uiso 1 1 calc R U . . .
H32C H 0.404989 0.485548 0.280198 0.040 Uiso 1 1 calc R U . . .
C33 C 0.39693(19) 0.40698(15) 0.4532(2) 0.0260(6) Uani 1 1 d . . . . .
H33A H 0.346778 0.424253 0.414065 0.039 Uiso 1 1 calc R U . . .
H33B H 0.421199 0.434539 0.517015 0.039 Uiso 1 1 calc R U . . .
H33C H 0.390613 0.364374 0.481365 0.039 Uiso 1 1 calc R U . . .
C34 C 0.52704(18) 0.38030(14) 0.4365(2) 0.0245(6) Uani 1 1 d . . . . .
H34A H 0.522640 0.338297 0.468331 0.037 Uiso 1 1 calc R U . . .
H34B H 0.548904 0.410106 0.497854 0.037 Uiso 1 1 calc R U . . .
H34C H 0.560323 0.377725 0.385331 0.037 Uiso 1 1 calc R U . . .
C35 C 0.22268(17) 0.27341(16) 0.1426(3) 0.0280(6) Uani 1 1 d . . . . .
C36 C 0.1705(2) 0.3217(2) 0.0701(6) 0.0752(19) Uani 1 1 d . . . . .
H36A H 0.117472 0.307237 0.055014 0.113 Uiso 1 1 calc R U . . .
H36B H 0.184192 0.326713 -0.001645 0.113 Uiso 1 1 calc R U . . .
H36C H 0.176110 0.362433 0.109848 0.113 Uiso 1 1 calc R U . . .
C37 C 0.2024(2) 0.2636(3) 0.2547(4) 0.0552(12) Uani 1 1 d . . . . .
H37A H 0.202028 0.304688 0.292046 0.083 Uiso 1 1 calc R U . . .
H37B H 0.240366 0.235836 0.303684 0.083 Uiso 1 1 calc R U . . .
H37C H 0.151702 0.244124 0.240371 0.083 Uiso 1 1 calc R U . . .
C38 C 0.2100(2) 0.20909(19) 0.0822(4) 0.0472(10) Uani 1 1 d . . . . .
H38A H 0.158038 0.194178 0.077303 0.071 Uiso 1 1 calc R U . . .
H38B H 0.247022 0.178355 0.124922 0.071 Uiso 1 1 calc R U . . .
H38C H 0.216691 0.213637 0.005829 0.071 Uiso 1 1 calc R U . . .
C41 C 0.2037(4) 0.5455(3) 0.3057(5) 0.063(2) Uani 0.664(8) 1 d G . P B 1
C42 C 0.1331(3) 0.5596(3) 0.3243(6) 0.074(3) Uani 0.664(8) 1 d G . P B 1
H42 H 0.088754 0.537384 0.283923 0.089 Uiso 0.664(8) 1 calc R U P B 1
C43 C 0.1276(3) 0.6061(3) 0.4021(7) 0.079(3) Uani 0.664(8) 1 d G . P B 1
H43 H 0.079352 0.615744 0.414768 0.095 Uiso 0.664(8) 1 calc R U P B 1
C44 C 0.1925(4) 0.6386(2) 0.4612(5) 0.072(3) Uani 0.664(8) 1 d G . P B 1
H44 H 0.188684 0.670448 0.514310 0.086 Uiso 0.664(8) 1 calc R U P B 1
C45 C 0.2630(3) 0.6246(3) 0.4426(6) 0.063(3) Uani 0.664(8) 1 d G . P B 1
H45 H 0.307419 0.646793 0.483008 0.076 Uiso 0.664(8) 1 calc R U P B 1
C46 C 0.2686(3) 0.5780(3) 0.3649(6) 0.061(3) Uani 0.664(8) 1 d G . P B 1
H46 H 0.316822 0.568433 0.352164 0.074 Uiso 0.664(8) 1 calc R U P B 1
C47 C 0.2085(7) 0.4937(6) 0.2218(10) 0.102(5) Uani 0.664(8) 1 d . . P B 1
H47A H 0.262082 0.486663 0.222945 0.152 Uiso 0.664(8) 1 calc R U P B 1
H47B H 0.179691 0.506587 0.145577 0.152 Uiso 0.664(8) 1 calc R U P B 1
H47C H 0.186816 0.454387 0.242610 0.152 Uiso 0.664(8) 1 calc R U P B 1
C51 C 0.2132(6) 0.5937(4) 0.3981(8) 0.048(3) Uani 0.336(8) 1 d G . P B 2
C52 C 0.1361(5) 0.5792(6) 0.3781(10) 0.061(5) Uani 0.336(8) 1 d G . P B 2
H52 H 0.105127 0.601974 0.416167 0.073 Uiso 0.336(8) 1 calc R U P B 2
C53 C 0.1042(4) 0.5313(6) 0.3024(11) 0.076(5) Uani 0.336(8) 1 d G . P B 2
H53 H 0.051472 0.521352 0.288674 0.091 Uiso 0.336(8) 1 calc R U P B 2
C54 C 0.1495(6) 0.4979(5) 0.2466(9) 0.065(4) Uani 0.336(8) 1 d G . P B 2
H54 H 0.127673 0.465211 0.194872 0.078 Uiso 0.336(8) 1 calc R U P B 2
C55 C 0.2266(5) 0.5125(6) 0.2666(9) 0.058(4) Uani 0.336(8) 1 d G . P B 2
H55 H 0.257528 0.489692 0.228562 0.069 Uiso 0.336(8) 1 calc R U P B 2
C56 C 0.2585(4) 0.5604(6) 0.3424(9) 0.041(4) Uani 0.336(8) 1 d G . P B 2
H56 H 0.311184 0.570315 0.356054 0.049 Uiso 0.336(8) 1 calc R U P B 2
C57 C 0.2475(11) 0.6419(9) 0.486(2) 0.069(6) Uani 0.336(8) 1 d . . P B 2
H57A H 0.301621 0.647457 0.488929 0.104 Uiso 0.336(8) 1 calc R U P B 2
H57B H 0.242637 0.627617 0.559614 0.104 Uiso 0.336(8) 1 calc R U P B 2
H57C H 0.220694 0.682390 0.466246 0.104 Uiso 0.336(8) 1 calc R U P B 2
C61 C 0.0248(6) 0.5463(4) -0.0011(9) 0.054(3) Uani 0.5 1 d G . P C -1
C62 C 0.0516(6) 0.5012(6) -0.0639(8) 0.077(6) Uani 0.5 1 d G . P C -1
H62 H 0.089883 0.512293 -0.100492 0.093 Uiso 0.5 1 calc R U P C -1
C63 C 0.0225(9) 0.4399(5) -0.0730(9) 0.094(7) Uani 0.5 1 d G . P C -1
H63 H 0.040860 0.409105 -0.115915 0.113 Uiso 0.5 1 calc R U P C -1
C64 C -0.0335(10) 0.4237(3) -0.0194(12) 0.089(6) Uani 0.5 1 d G . P C -1
H64 H -0.053360 0.381856 -0.025681 0.106 Uiso 0.5 1 calc R U P C -1
C65 C -0.0603(7) 0.4689(6) 0.0433(10) 0.086(6) Uani 0.5 1 d G . P C -1
H65 H -0.098558 0.457793 0.079976 0.104 Uiso 0.5 1 calc R U P C -1
C66 C -0.0312(6) 0.5302(5) 0.0525(8) 0.072(5) Uani 0.5 1 d G . P C -1
H66 H -0.049536 0.560982 0.095400 0.087 Uiso 0.5 1 calc R U P C -1
C67 C 0.0576(8) 0.6115(6) 0.0147(11) 0.076(3) Uani 0.5 1 d . . P C -1
H67A H 0.018258 0.641523 0.023265 0.113 Uiso 0.5 1 calc R U P C -1
H67B H 0.075381 0.623237 -0.051382 0.113 Uiso 0.5 1 calc R U P C -1
H67C H 0.100615 0.612578 0.082701 0.113 Uiso 0.5 1 calc R U P C -1

loop_
_atom_site_aniso_label
_atom_site_aniso_U_11
_atom_site_aniso_U_22
_atom_site_aniso_U_33
_atom_site_aniso_U_23
_atom_site_aniso_U_13
_atom_site_aniso_U_12
Sm1 0.01421(8) 0.01320(8) 0.01338(8) 0.00123(5) 0.00233(5) 0.00169(5)
O1 0.0149(9) 0.0246(9) 0.0173(9) -0.0013(7) -0.0026(7) 0.0025(8)
N1 0.0202(11) 0.0198(11) 0.0163(11) 0.0017(8) 0.0048(9) 0.0026(9)
C1 0.0162(13) 0.0254(13) 0.0169(13) 0.0035(10) 0.0023(10) 0.0025(11)
O2 0.0191(9) 0.0183(9) 0.0148(9) -0.0005(7) 0.0047(7) -0.0027(7)
N2 0.0195(11) 0.0198(11) 0.0121(10) -0.0014(8) 0.0034(9) 0.0013(9)
C2 0.0178(13) 0.0300(15) 0.0249(15) 0.0018(12) -0.0011(11) 0.0018(12)
O3 0.0178(9) 0.0261(10) 0.0208(10) 0.0109(8) 0.0090(8) 0.0041(8)
C3 0.0167(14) 0.0360(16) 0.0382(18) 0.0046(14) -0.0007(13) 0.0013(13)
C4 0.0222(15) 0.0341(16) 0.0367(18) 0.0079(13) 0.0041(13) 0.0094(13)
C5 0.0269(15) 0.0257(14) 0.0284(15) 0.0049(12) 0.0059(13) 0.0097(12)
C6 0.0212(13) 0.0235(13) 0.0186(13) 0.0047(10) 0.0028(11) 0.0049(11)
C7 0.0218(15) 0.0285(15) 0.0385(18) -0.0033(13) -0.0035(13) 0.0013(13)
C8 0.0373(18) 0.0353(17) 0.0361(18) -0.0070(14) 0.0027(15) 0.0026(15)
C9 0.0306(17) 0.0241(15) 0.054(2) 0.0055(15) 0.0053(16) 0.0013(13)
C10 0.0289(18) 0.038(2) 0.071(3) -0.0141(19) -0.0090(19) -0.0040(16)
C11 0.0240(17) 0.051(2) 0.070(3) 0.018(2) 0.0065(18) 0.0162(17)
C12 0.0219(18) 0.066(3) 0.095(4) -0.022(3) -0.006(2) 0.0154(19)
C13 0.044(4) 0.086(6) 0.051(5) 0.028(4) 0.000(3) 0.035(4)
C14 0.032(3) 0.050(4) 0.075(7) -0.012(4) -0.007(4) 0.023(3)
C13A 0.046(7) 0.086(11) 0.073(10) 0.042(9) 0.011(7) 0.041(7)
C14A 0.024(5) 0.058(8) 0.054(8) -0.019(6) -0.001(5) 0.021(5)
C15 0.0251(14) 0.0214(13) 0.0182(13) 0.0036(10) 0.0038(11) 0.0038(11)
C16 0.0257(14) 0.0289(15) 0.0245(14) 0.0033(12) 0.0110(12) 0.0027(12)
C17 0.0361(18) 0.0416(18) 0.0296(16) -0.0014(14) 0.0191(14) 0.0117(15)
C18 0.0377(17) 0.0372(17) 0.0238(15) -0.0077(13) 0.0162(13) 0.0083(14)
C19 0.0259(14) 0.0220(13) 0.0167(13) -0.0018(10) 0.0065(11) 0.0030(11)
C20 0.0252(14) 0.0204(13) 0.0129(12) -0.0033(10) 0.0043(11) 0.0006(11)
C21 0.0312(16) 0.0366(16) 0.0140(13) 0.0056(11) 0.0052(12) 0.0022(13)
C22 0.0296(16) 0.0355(16) 0.0195(14) 0.0052(12) 0.0027(12) 0.0056(13)
C23 0.0213(13) 0.0273(14) 0.0188(13) -0.0022(11) 0.0002(11) 0.0032(12)
C24 0.0230(13) 0.0158(12) 0.0150(12) -0.0031(10) 0.0050(10) -0.0013(10)
C25 0.0234(13) 0.0167(12) 0.0127(12) -0.0004(9) 0.0032(10) 0.0013(10)
C26 0.0192(12) 0.0128(11) 0.0141(12) 0.0013(9) 0.0001(10) -0.0010(10)
C27 0.0230(13) 0.0155(11) 0.0127(12) -0.0008(9) 0.0025(10) 0.0000(10)
C28 0.0208(13) 0.0238(13) 0.0163(13) -0.0017(10) 0.0037(11) -0.0013(11)
C29 0.0189(13) 0.0214(13) 0.0205(13) -0.0008(10) 0.0019(11) -0.0020(11)
C30 0.0231(13) 0.0215(13) 0.0150(12) -0.0045(10) 0.0009(10) -0.0023(11)
C31 0.0256(14) 0.0195(13) 0.0121(12) -0.0025(10) 0.0054(11) -0.0036(11)
C32 0.0411(17) 0.0171(13) 0.0210(14) -0.0025(10) 0.0064(13) -0.0018(12)
C33 0.0339(16) 0.0282(14) 0.0174(13) -0.0053(11) 0.0093(12) -0.0055(13)
C34 0.0283(15) 0.0253(14) 0.0177(13) -0.0028(10) 0.0022(11) -0.0033(12)
C35 0.0197(14) 0.0344(16) 0.0274(15) -0.0028(12) 0.0021(12) -0.0051(12)
C36 0.0231(19) 0.059(3) 0.124(5) 0.033(3) -0.015(2) -0.0035(19)
C37 0.0297(18) 0.098(4) 0.043(2) -0.022(2) 0.0191(17) -0.028(2)
C38 0.041(2) 0.050(2) 0.055(2) -0.0175(18) 0.0195(18) -0.0287(18)
C41 0.066(6) 0.058(5) 0.053(5) 0.017(4) -0.006(4) 0.001(4)
C42 0.045(5) 0.062(6) 0.095(8) 0.021(6) -0.017(5) -0.004(4)
C43 0.049(5) 0.063(6) 0.116(10) 0.017(6) 0.004(5) 0.010(4)
C44 0.076(6) 0.043(4) 0.094(7) 0.017(4) 0.018(5) 0.011(4)
C45 0.046(5) 0.054(5) 0.087(7) 0.023(5) 0.012(5) 0.007(4)
C46 0.058(6) 0.058(5) 0.059(6) 0.011(4) 0.000(4) -0.002(4)
C47 0.101(10) 0.086(8) 0.084(8) -0.004(6) -0.035(7) -0.005(7)
C51 0.045(7) 0.044(7) 0.055(8) 0.019(6) 0.012(6) 0.001(6)
C52 0.051(10) 0.067(13) 0.065(11) -0.011(10) 0.018(9) 0.009(9)
C53 0.046(9) 0.094(14) 0.085(13) -0.014(11) 0.014(9) -0.013(9)
C54 0.031(7) 0.092(12) 0.065(10) 0.008(8) 0.000(6) 0.006(7)
C55 0.037(8) 0.077(13) 0.055(11) 0.009(9) 0.008(8) 0.003(8)
C56 0.025(7) 0.054(8) 0.043(8) 0.017(7) 0.006(6) 0.005(6)
C57 0.048(10) 0.051(9) 0.118(18) 0.003(10) 0.038(11) -0.005(8)
C61 0.051(5) 0.076(8) 0.031(5) 0.004(5) 0.002(4) 0.010(6)
C62 0.060(9) 0.115(17) 0.051(8) -0.002(9) 0.004(7) 0.032(10)
C63 0.121(16) 0.112(14) 0.048(8) 0.019(8) 0.022(9) 0.047(12)
C64 0.124(16) 0.064(10) 0.061(10) 0.002(8) -0.006(9) -0.007(10)
C65 0.095(11) 0.126(15) 0.045(8) 0.015(8) 0.029(8) 0.006(11)
C66 0.043(6) 0.120(16) 0.054(7) 0.005(10) 0.011(6) 0.019(9)
C67 0.078(8) 0.081(9) 0.065(7) 0.000(7) 0.013(6) 0.008(7)

loop_
_atom_type_symbol
_atom_type_description
_atom_type_scat_dispersion_real
_atom_type_scat_dispersion_imag
_atom_type_scat_source
C C 0.0181 0.0091 'International Tables Vol C Tables 4.2.6.8 and 6.1.1.4'
H H 0.0000 0.0000 'International Tables Vol C Tables 4.2.6.8 and 6.1.1.4'
N N 0.0311 0.0180 'International Tables Vol C Tables 4.2.6.8 and 6.1.1.4'
O O 0.0492 0.0322 'International Tables Vol C Tables 4.2.6.8 and 6.1.1.4'
Sm Sm -5.3236 12.2178 'International Tables Vol C Tables 4.2.6.8 and 6.1.1.4'

loop_
_geom_angle_atom_site_label_1
_geom_angle_atom_site_label_2
_geom_angle_atom_site_label_3
_geom_angle
_geom_angle_site_symmetry_1
_geom_angle_site_symmetry_3
O1 Sm1 O2 95.34(7) . .
O1 Sm1 O3 98.30(7) . .
O2 Sm1 O3 151.30(7) . .
O1 Sm1 O3 128.78(7) . 3_665
O2 Sm1 O3 83.96(7) . 3_665
O3 Sm1 O3 67.82(8) . 3_665
O1 Sm1 N1 75.54(7) . .
O2 Sm1 N1 103.22(7) . .
O3 Sm1 N1 104.58(7) . .
O3 Sm1 N1 154.46(7) 3_665 .
O1 Sm1 N2 140.05(7) . .
O2 Sm1 N2 77.41(7) . .
O3 Sm1 N2 106.60(7) . .
O3 Sm1 N2 89.96(7) 3_665 .
N1 Sm1 N2 68.31(7) . .
O1 Sm1 Sm1 117.88(5) . 3_665
O2 Sm1 Sm1 117.28(5) . 3_665
O3 Sm1 Sm1 34.35(5) . 3_665
O3 Sm1 Sm1 33.47(5) 3_665 3_665
N1 Sm1 Sm1 134.41(5) . 3_665
N2 Sm1 Sm1 99.77(5) . 3_665
C1 O1 Sm1 142.07(18) . .
C16 N1 C19 105.1(2) . .
C16 N1 C15 111.2(2) . .
C19 N1 C15 107.9(2) . .
C16 N1 Sm1 120.30(17) . .
C19 N1 Sm1 114.56(16) . .
C15 N1 Sm1 97.22(15) . .
O1 C1 C6 118.1(3) . .
O1 C1 C2 123.8(3) . .
C6 C1 C2 118.2(3) . .
C26 O2 Sm1 129.27(16) . .
C24 N2 C23 110.4(2) . .
C24 N2 C20 112.0(2) . .
C23 N2 C20 102.5(2) . .
C24 N2 Sm1 109.80(15) . .
C23 N2 Sm1 113.71(16) . .
C20 N2 Sm1 108.28(16) . .
C3 C2 C1 118.2(3) . .
C3 C2 C7 121.5(3) . .
C1 C2 C7 120.3(3) . .
Sm1 O3 Sm1 112.18(8) . 3_665
Sm1 O3 H3A 130(4) . .
Sm1 O3 H3A 117(4) 3_665 .
C4 C3 C2 124.0(3) . .
C4 C3 H3 118.0 . .
C2 C3 H3 118.0 . .
C5 C4 C3 116.9(3) . .
C5 C4 C11 122.1(3) . .
C3 C4 C11 120.9(3) . .
C4 C5 C6 121.6(3) . .
C4 C5 H5 119.2 . .
C6 C5 H5 119.2 . .
C5 C6 C1 121.1(3) . .
C5 C6 C15 118.6(3) . .
C1 C6 C15 120.3(3) . .
C2 C7 C8 109.5(3) . .
C2 C7 C9 109.4(3) . .
C8 C7 C9 110.9(3) . .
C2 C7 C10 112.0(3) . .
C8 C7 C10 107.6(3) . .
C9 C7 C10 107.4(3) . .
C7 C8 H8A 109.5 . .
C7 C8 H8B 109.5 . .
H8A C8 H8B 109.5 . .
C7 C8 H8C 109.5 . .
H8A C8 H8C 109.5 . .
H8B C8 H8C 109.5 . .
C7 C9 H9A 109.5 . .
C7 C9 H9B 109.5 . .
H9A C9 H9B 109.5 . .
C7 C9 H9C 109.5 . .
H9A C9 H9C 109.5 . .
H9B C9 H9C 109.5 . .
C7 C10 H10A 109.5 . .
C7 C10 H10B 109.5 . .
H10A C10 H10B 109.5 . .
C7 C10 H10C 109.5 . .
H10A C10 H10C 109.5 . .
H10B C10 H10C 109.5 . .
C14 C11 C12 113.1(5) . .
C13A C11 C12 130.2(8) . .
C14 C11 C4 115.5(4) . .
C13A C11 C4 110.3(6) . .
C12 C11 C4 112.6(3) . .
C14 C11 C13 109.7(6) . .
C12 C11 C13 98.3(5) . .
C4 C11 C13 106.0(4) . .
C13A C11 C14A 98.6(9) . .
C12 C11 C14A 95.4(6) . .
C4 C11 C14A 103.0(5) . .
C11 C12 H12A 109.5 . .
C11 C12 H12B 109.5 . .
H12A C12 H12B 109.5 . .
C11 C12 H12C 109.5 . .
H12A C12 H12C 109.5 . .
H12B C12 H12C 109.5 . .
C11 C12 H12D 109.5 . .
C11 C12 H12E 109.5 . .
H12D C12 H12E 109.5 . .
C11 C12 H12F 109.5 . .
H12D C12 H12F 109.5 . .
H12E C12 H12F 109.5 . .
C11 C13 H13A 109.5 . .
C11 C13 H13B 109.5 . .
H13A C13 H13B 109.5 . .
C11 C13 H13C 109.5 . .
H13A C13 H13C 109.5 . .
H13B C13 H13C 109.5 . .
C11 C14 H14A 109.5 . .
C11 C14 H14B 109.5 . .
H14A C14 H14B 109.5 . .
C11 C14 H14C 109.5 . .
H14A C14 H14C 109.5 . .
H14B C14 H14C 109.5 . .
C11 C13A H13D 109.5 . .
C11 C13A H13E 109.5 . .
H13D C13A H13E 109.5 . .
C11 C13A H13F 109.5 . .
H13D C13A H13F 109.5 . .
H13E C13A H13F 109.5 . .
C11 C14A H14D 109.5 . .
C11 C14A H14E 109.5 . .
H14D C14A H14E 109.5 . .
C11 C14A H14F 109.5 . .
H14D C14A H14F 109.5 . .
H14E C14A H14F 109.5 . .
C6 C15 N1 116.2(2) . .
C6 C15 H15A 108.2 . .
N1 C15 H15A 108.2 . .
C6 C15 H15B 108.2 . .
N1 C15 H15B 108.2 . .
H15A C15 H15B 107.4 . .
N1 C16 C17 104.8(2) . .
N1 C16 H16A 110.8 . .
C17 C16 H16A 110.8 . .
N1 C16 H16B 110.8 . .
C17 C16 H16B 110.8 . .
H16A C16 H16B 108.9 . .
C18 C17 C16 102.2(3) . .
C18 C17 H17A 111.3 . .
C16 C17 H17A 111.3 . .
C18 C17 H17B 111.3 . .
C16 C17 H17B 111.3 . .
H17A C17 H17B 109.2 . .
C17 C18 C19 104.8(2) . .
C17 C18 H18A 110.8 . .
C19 C18 H18A 110.8 . .
C17 C18 H18B 110.8 . .
C19 C18 H18B 110.8 . .
H18A C18 H18B 108.9 . .
N1 C19 C20 112.5(2) . .
N1 C19 C18 107.0(2) . .
C20 C19 C18 113.8(2) . .
N1 C19 H19 107.8 . .
C20 C19 H19 107.8 . .
C18 C19 H19 107.8 . .
N2 C20 C19 112.3(2) . .
N2 C20 C21 101.9(2) . .
C19 C20 C21 117.6(2) . .
N2 C20 H20 108.2 . .
C19 C20 H20 108.2 . .
C21 C20 H20 108.2 . .
C22 C21 C20 104.3(2) . .
C22 C21 H21A 110.9 . .
C20 C21 H21A 110.9 . .
C22 C21 H21B 110.9 . .
C20 C21 H21B 110.9 . .
H21A C21 H21B 108.9 . .
C23 C22 C21 105.1(2) . .
C23 C22 H22A 110.7 . .
C21 C22 H22A 110.7 . .
C23 C22 H22B 110.7 . .
C21 C22 H22B 110.7 . .
H22A C22 H22B 108.8 . .
N2 C23 C22 104.3(2) . .
N2 C23 H23A 110.9 . .
C22 C23 H23A 110.9 . .
N2 C23 H23B 110.9 . .
C22 C23 H23B 110.9 . .
H23A C23 H23B 108.9 . .
N2 C24 C25 114.2(2) . .
N2 C24 H24A 108.7 . .
C25 C24 H24A 108.7 . .
N2 C24 H24B 108.7 . .
C25 C24 H24B 108.7 . .
H24A C24 H24B 107.6 . .
C30 C25 C26 120.8(3) . .
C30 C25 C24 120.1(2) . .
C26 C25 C24 119.1(2) . .
O2 C26 C27 123.2(2) . .
O2 C26 C25 118.4(2) . .
C27 C26 C25 118.4(2) . .
C28 C27 C26 118.1(2) . .
C28 C27 C31 120.4(2) . .
C26 C27 C31 121.4(2) . .
C27 C28 C29 124.0(3) . .
C27 C28 H28 118.0 . .
C29 C28 H28 118.0 . .
C30 C29 C28 116.6(3) . .
C30 C29 C35 121.9(3) . .
C28 C29 C35 121.4(3) . .
C25 C30 C29 122.0(2) . .
C25 C30 H30 119.0 . .
C29 C30 H30 119.0 . .
C34 C31 C27 110.9(2) . .
C34 C31 C33 108.0(2) . .
C27 C31 C33 112.5(2) . .
C34 C31 C32 108.8(2) . .
C27 C31 C32 109.1(2) . .
C33 C31 C32 107.3(2) . .
C31 C32 H32A 109.5 . .
C31 C32 H32B 109.5 . .
H32A C32 H32B 109.5 . .
C31 C32 H32C 109.5 . .
H32A C32 H32C 109.5 . .
H32B C32 H32C 109.5 . .
C31 C33 H33A 109.5 . .
C31 C33 H33B 109.5 . .
H33A C33 H33B 109.5 . .
C31 C33 H33C 109.5 . .
H33A C33 H33C 109.5 . .
H33B C33 H33C 109.5 . .
C31 C34 H34A 109.5 . .
C31 C34 H34B 109.5 . .
H34A C34 H34B 109.5 . .
C31 C34 H34C 109.5 . .
H34A C34 H34C 109.5 . .
H34B C34 H34C 109.5 . .
C36 C35 C37 111.0(4) . .
C36 C35 C29 108.9(3) . .
C37 C35 C29 111.5(3) . .
C36 C35 C38 108.8(4) . .
C37 C35 C38 105.9(3) . .
C29 C35 C38 110.8(3) . .
C35 C36 H36A 109.5 . .
C35 C36 H36B 109.5 . .
H36A C36 H36B 109.5 . .
C35 C36 H36C 109.5 . .
H36A C36 H36C 109.5 . .
H36B C36 H36C 109.5 . .
C35 C37 H37A 109.5 . .
C35 C37 H37B 109.5 . .
H37A C37 H37B 109.5 . .
C35 C37 H37C 109.5 . .
H37A C37 H37C 109.5 . .
H37B C37 H37C 109.5 . .
C35 C38 H38A 109.5 . .
C35 C38 H38B 109.5 . .
H38A C38 H38B 109.5 . .
C35 C38 H38C 109.5 . .
H38A C38 H38C 109.5 . .
H38B C38 H38C 109.5 . .
C42 C41 C46 120.0 . .
C42 C41 C47 119.0(7) . .
C46 C41 C47 121.0(7) . .
C43 C42 C41 120.0 . .
C43 C42 H42 120.0 . .
C41 C42 H42 120.0 . .
C42 C43 C44 120.0 . .
C42 C43 H43 120.0 . .
C44 C43 H43 120.0 . .
C43 C44 C45 120.0 . .
C43 C44 H44 120.0 . .
C45 C44 H44 120.0 . .
C46 C45 C44 120.0 . .
C46 C45 H45 120.0 . .
C44 C45 H45 120.0 . .
C45 C46 C41 120.0 . .
C45 C46 H46 120.0 . .
C41 C46 H46 120.0 . .
C41 C47 H47A 109.5 . .
C41 C47 H47B 109.5 . .
H47A C47 H47B 109.5 . .
C41 C47 H47C 109.5 . .
H47A C47 H47C 109.5 . .
H47B C47 H47C 109.5 . .
C52 C51 C56 120.0 . .
C52 C51 C57 119.1(10) . .
C56 C51 C57 120.7(10) . .
C51 C52 C53 120.0 . .
C51 C52 H52 120.0 . .
C53 C52 H52 120.0 . .
C54 C53 C52 120.0 . .
C54 C53 H53 120.0 . .
C52 C53 H53 120.0 . .
C55 C54 C53 120.0 . .
C55 C54 H54 120.0 . .
C53 C54 H54 120.0 . .
C54 C55 C56 120.0 . .
C54 C55 H55 120.0 . .
C56 C55 H55 120.0 . .
C55 C56 C51 120.0 . .
C55 C56 H56 120.0 . .
C51 C56 H56 120.0 . .
C51 C57 H57A 109.5 . .
C51 C57 H57B 109.5 . .
H57A C57 H57B 109.5 . .
C51 C57 H57C 109.5 . .
H57A C57 H57C 109.5 . .
H57B C57 H57C 109.5 . .
C62 C61 C66 120.0 . .
C62 C61 C67 121.1(10) . .
C66 C61 C67 118.8(10) . .
C61 C62 C63 120.0 . .
C61 C62 H62 120.0 . .
C63 C62 H62 120.0 . .
C64 C63 C62 120.0 . .
C64 C63 H63 120.0 . .
C62 C63 H63 120.0 . .
C63 C64 C65 120.0 . .
C63 C64 H64 120.0 . .
C65 C64 H64 120.0 . .
C66 C65 C64 120.0 . .
C66 C65 H65 120.0 . .
C64 C65 H65 120.0 . .
C65 C66 C61 120.0 . .
C65 C66 H66 120.0 . .
C61 C66 H66 120.0 . .
C61 C67 H67A 109.5 . .
C61 C67 H67B 109.5 . .
H67A C67 H67B 109.5 . .
C61 C67 H67C 109.5 . .
H67A C67 H67C 109.5 . .
H67B C67 H67C 109.5 . .

loop_
_geom_bond_atom_site_label_1
_geom_bond_atom_site_label_2
_geom_bond_distance
_geom_bond_site_symmetry_2
Sm1 O1 2.1852(19) .
Sm1 O2 2.2331(18) .
Sm1 O3 2.3068(19) .
Sm1 O3 2.3600(19) 3_665
Sm1 N1 2.606(2) .
Sm1 N2 2.621(2) .
Sm1 Sm1 3.8731(2) 3_665
O1 C1 1.340(3) .
N1 C16 1.486(4) .
N1 C19 1.509(3) .
N1 C15 1.518(3) .
C1 C6 1.414(4) .
C1 C2 1.417(4) .
O2 C26 1.327(3) .
N2 C24 1.481(3) .
N2 C23 1.485(3) .
N2 C20 1.496(3) .
C2 C3 1.395(4) .
C2 C7 1.533(4) .
O3 H3A 0.82(2) .
C3 C4 1.393(5) .
C3 H3 0.9500 .
C4 C5 1.384(5) .
C4 C11 1.538(4) .
C5 C6 1.391(4) .
C5 H5 0.9500 .
C6 C15 1.499(4) .
C7 C8 1.535(5) .
C7 C9 1.535(5) .
C7 C10 1.543(4) .
C8 H8A 0.9800 .
C8 H8B 0.9800 .
C8 H8C 0.9800 .
C9 H9A 0.9800 .
C9 H9B 0.9800 .
C9 H9C 0.9800 .
C10 H10A 0.9800 .
C10 H10B 0.9800 .
C10 H10C 0.9800 .
C11 C14 1.418(8) .
C11 C13A 1.498(15) .
C11 C12 1.506(6) .
C11 C13 1.622(9) .
C11 C14A 1.783(14) .
C12 H12A 0.9800 .
C12 H12B 0.9800 .
C12 H12C 0.9800 .
C12 H12D 0.9800 .
C12 H12E 0.9800 .
C12 H12F 0.9800 .
C13 H13A 0.9800 .
C13 H13B 0.9800 .
C13 H13C 0.9800 .
C14 H14A 0.9800 .
C14 H14B 0.9800 .
C14 H14C 0.9800 .
C13A H13D 0.9800 .
C13A H13E 0.9800 .
C13A H13F 0.9800 .
C14A H14D 0.9800 .
C14A H14E 0.9800 .
C14A H14F 0.9800 .
C15 H15A 0.9900 .
C15 H15B 0.9900 .
C16 C17 1.531(4) .
C16 H16A 0.9900 .
C16 H16B 0.9900 .
C17 C18 1.526(5) .
C17 H17A 0.9900 .
C17 H17B 0.9900 .
C18 C19 1.545(4) .
C18 H18A 0.9900 .
C18 H18B 0.9900 .
C19 C20 1.519(4) .
C19 H19 1.0000 .
C20 C21 1.536(4) .
C20 H20 1.0000 .
C21 C22 1.534(4) .
C21 H21A 0.9900 .
C21 H21B 0.9900 .
C22 C23 1.532(4) .
C22 H22A 0.9900 .
C22 H22B 0.9900 .
C23 H23A 0.9900 .
C23 H23B 0.9900 .
C24 C25 1.507(4) .
C24 H24A 0.9900 .
C24 H24B 0.9900 .
C25 C30 1.385(4) .
C25 C26 1.419(4) .
C26 C27 1.418(4) .
C27 C28 1.392(4) .
C27 C31 1.537(3) .
C28 C29 1.403(4) .
C28 H28 0.9500 .
C29 C30 1.387(4) .
C29 C35 1.530(4) .
C30 H30 0.9500 .
C31 C34 1.536(4) .
C31 C33 1.539(4) .
C31 C32 1.547(4) .
C32 H32A 0.9800 .
C32 H32B 0.9800 .
C32 H32C 0.9800 .
C33 H33A 0.9800 .
C33 H33B 0.9800 .
C33 H33C 0.9800 .
C34 H34A 0.9800 .
C34 H34B 0.9800 .
C34 H34C 0.9800 .
C35 C36 1.509(5) .
C35 C37 1.528(5) .
C35 C38 1.533(5) .
C36 H36A 0.9800 .
C36 H36B 0.9800 .
C36 H36C 0.9800 .
C37 H37A 0.9800 .
C37 H37B 0.9800 .
C37 H37C 0.9800 .
C38 H38A 0.9800 .
C38 H38B 0.9800 .
C38 H38C 0.9800 .
C41 C42 1.3900 .
C41 C46 1.3900 .
C41 C47 1.520(12) .
C42 C43 1.3900 .
C42 H42 0.9500 .
C43 C44 1.3900 .
C43 H43 0.9500 .
C44 C45 1.3900 .
C44 H44 0.9500 .
C45 C46 1.3900 .
C45 H45 0.9500 .
C46 H46 0.9500 .
C47 H47A 0.9800 .
C47 H47B 0.9800 .
C47 H47C 0.9800 .
C51 C52 1.3900 .
C51 C56 1.3900 .
C51 C57 1.49(2) .
C52 C53 1.3900 .
C52 H52 0.9500 .
C53 C54 1.3900 .
C53 H53 0.9500 .
C54 C55 1.3900 .
C54 H54 0.9500 .
C55 C56 1.3900 .
C55 H55 0.9500 .
C56 H56 0.9500 .
C57 H57A 0.9800 .
C57 H57B 0.9800 .
C57 H57C 0.9800 .
C61 C62 1.3900 .
C61 C66 1.3900 .
C61 C67 1.490(16) .
C62 C63 1.3900 .
C62 H62 0.9500 .
C63 C64 1.3900 .
C63 H63 0.9500 .
C64 C65 1.3900 .
C64 H64 0.9500 .
C65 C66 1.3900 .
C65 H65 0.9500 .
C66 H66 0.9500 .
C67 H67A 0.9800 .
C67 H67B 0.9800 .
C67 H67C 0.9800 .

loop_
_geom_torsion_atom_site_label_1
_geom_torsion_atom_site_label_2
_geom_torsion_atom_site_label_3
_geom_torsion_atom_site_label_4
_geom_torsion
Sm1 O1 C1 C6 -5.3(4)
Sm1 O1 C1 C2 174.2(2)
O1 C1 C2 C3 178.4(3)
C6 C1 C2 C3 -2.1(4)
O1 C1 C2 C7 -1.1(5)
C6 C1 C2 C7 178.5(3)
C1 C2 C3 C4 0.8(5)
C7 C2 C3 C4 -179.7(3)
C2 C3 C4 C5 1.1(5)
C2 C3 C4 C11 -177.0(3)
C3 C4 C5 C6 -1.7(5)
C11 C4 C5 C6 176.4(3)
C4 C5 C6 C1 0.4(5)
C4 C5 C6 C15 -178.4(3)
O1 C1 C6 C5 -178.9(3)
C2 C1 C6 C5 1.5(4)
O1 C1 C6 C15 -0.2(4)
C2 C1 C6 C15 -179.7(3)
C3 C2 C7 C8 -116.8(3)
C1 C2 C7 C8 62.7(4)
C3 C2 C7 C9 121.5(3)
C1 C2 C7 C9 -59.0(4)
C3 C2 C7 C10 2.5(5)
C1 C2 C7 C10 -178.0(3)
C5 C4 C11 C14 16.3(8)
C3 C4 C11 C14 -165.7(6)
C5 C4 C11 C13A -57.7(11)
C3 C4 C11 C13A 120.3(10)
C5 C4 C11 C12 148.2(4)
C3 C4 C11 C12 -33.8(6)
C5 C4 C11 C13 -105.4(6)
C3 C4 C11 C13 72.6(6)
C5 C4 C11 C14A 46.7(8)
C3 C4 C11 C14A -135.3(7)
C5 C6 C15 N1 -123.7(3)
C1 C6 C15 N1 57.5(4)
C16 N1 C15 C6 43.5(3)
C19 N1 C15 C6 158.2(2)
Sm1 N1 C15 C6 -83.0(2)
C19 N1 C16 C17 -34.6(3)
C15 N1 C16 C17 81.9(3)
Sm1 N1 C16 C17 -165.65(19)
N1 C16 C17 C18 40.6(3)
C16 C17 C18 C19 -30.3(3)
C16 N1 C19 C20 -110.6(3)
C15 N1 C19 C20 130.7(2)
Sm1 N1 C19 C20 23.6(3)
C16 N1 C19 C18 15.1(3)
C15 N1 C19 C18 -103.6(3)
Sm1 N1 C19 C18 149.35(19)
C17 C18 C19 N1 10.1(3)
C17 C18 C19 C20 135.0(3)
C24 N2 C20 C19 -68.1(3)
C23 N2 C20 C19 173.5(2)
Sm1 N2 C20 C19 53.1(2)
C24 N2 C20 C21 165.2(2)
C23 N2 C20 C21 46.9(3)
Sm1 N2 C20 C21 -73.6(2)
N1 C19 C20 N2 -52.7(3)
C18 C19 C20 N2 -174.6(2)
N1 C19 C20 C21 65.0(3)
C18 C19 C20 C21 -57.0(3)
N2 C20 C21 C22 -34.0(3)
C19 C20 C21 C22 -157.1(2)
C20 C21 C22 C23 9.0(3)
C24 N2 C23 C22 -160.9(2)
C20 N2 C23 C22 -41.5(3)
Sm1 N2 C23 C22 75.1(2)
C21 C22 C23 N2 19.6(3)
C23 N2 C24 C25 -62.6(3)
C20 N2 C24 C25 -176.2(2)
Sm1 N2 C24 C25 63.5(2)
N2 C24 C25 C30 112.0(3)
N2 C24 C25 C26 -69.2(3)
Sm1 O2 C26 C27 -123.3(2)
Sm1 O2 C26 C25 56.9(3)
C30 C25 C26 O2 -177.0(2)
C24 C25 C26 O2 4.3(4)
C30 C25 C26 C27 3.3(4)
C24 C25 C26 C27 -175.5(2)
O2 C26 C27 C28 176.9(2)
C25 C26 C27 C28 -3.4(4)
O2 C26 C27 C31 -1.5(4)
C25 C26 C27 C31 178.3(2)
C26 C27 C28 C29 1.3(4)
C31 C27 C28 C29 179.7(3)
C27 C28 C29 C30 1.0(4)
C27 C28 C29 C35 -174.8(3)
C26 C25 C30 C29 -0.9(4)
C24 C25 C30 C29 177.8(3)
C28 C29 C30 C25 -1.2(4)
C35 C29 C30 C25 174.7(3)
C28 C27 C31 C34 128.2(3)
C26 C27 C31 C34 -53.4(3)
C28 C27 C31 C33 7.1(4)
C26 C27 C31 C33 -174.5(2)
C28 C27 C31 C32 -111.9(3)
C26 C27 C31 C32 66.4(3)
C30 C29 C35 C36 -87.1(4)
C28 C29 C35 C36 88.6(4)
C30 C29 C35 C37 150.2(3)
C28 C29 C35 C37 -34.1(4)
C30 C29 C35 C38 32.5(4)
C28 C29 C35 C38 -151.8(3)
C46 C41 C42 C43 0.0
C47 C41 C42 C43 179.0(7)
C41 C42 C43 C44 0.0
C42 C43 C44 C45 0.0
C43 C44 C45 C46 0.0
C44 C45 C46 C41 0.0
C42 C41 C46 C45 0.0
C47 C41 C46 C45 -179.0(7)
C56 C51 C52 C53 0.0
C57 C51 C52 C53 -175.6(12)
C51 C52 C53 C54 0.0
C52 C53 C54 C55 0.0
C53 C54 C55 C56 0.0
C54 C55 C56 C51 0.0
C52 C51 C56 C55 0.0
C57 C51 C56 C55 175.5(12)
C66 C61 C62 C63 0.0
C67 C61 C62 C63 177.0(10)
C61 C62 C63 C64 0.0
C62 C63 C64 C65 0.0
C63 C64 C65 C66 0.0
C64 C65 C66 C61 0.0
C62 C61 C66 C65 0.0
C67 C61 C66 C65 -177.1(10)
